data_7132405
loop_
_publ_author_name
'Gharpure, Santosh J.'
'Kumari, Sanyog'

_publ_section_title
;
 Cascade radical cyclization on 3-propargyl-2-alkenyl indole gives
 stereoselective access to cyclohepta[<i>b</i>]indole over carbazole.
;
_journal_issue 5
_journal_name_full 'Chemical communications (Cambridge, England)'
_journal_page_first 538
_journal_page_last 541
_journal_paper_doi 10.1039/d3cc05237k
_journal_volume 60
_journal_year 2024
_chemical_formula_moiety 'C35 H30 N2 O2 S'
_chemical_formula_sum 'C35 H30 N2 O2 S'
_chemical_formula_weight 542.67
_space_group_crystal_system monoclinic
_space_group_IT_number 14
_space_group_name_Hall '-P 2yn'
_space_group_name_H-M_alt 'P 1 21/n 1'
_atom_sites_solution_hydrogens geom
_atom_sites_solution_primary dual
_audit_creation_date 2022-11-11
_audit_creation_method
;
Olex2 1.3-ac4
(compiled 2019.04.23 svn.r3594 for Rigaku Oxford Diffraction, GUI svn.r5739)
;
_audit_update_record
;
2023-09-22 deposited with the CCDC.	2023-11-26 downloaded from the CCDC.
;
_cell_angle_alpha 90
_cell_angle_beta 95.384(15)
_cell_angle_gamma 90
_cell_formula_units_Z 4
_cell_length_a 13.651(3)
_cell_length_b 8.9231(12)
_cell_length_c 22.780(3)
_cell_measurement_reflns_used 879
_cell_measurement_temperature 150.00(10)
_cell_measurement_theta_max 22.0130
_cell_measurement_theta_min 2.4430
_cell_volume 2762.6(8)
_computing_cell_refinement 'CrysAlisPro 1.171.41.93a (Rigaku OD, 2020)'
_computing_data_collection 'CrysAlisPro 1.171.41.93a (Rigaku OD, 2020)'
_computing_data_reduction 'CrysAlisPro 1.171.41.93a (Rigaku OD, 2020)'
_computing_molecular_graphics 'Olex2 (Dolomanov et al., 2009)'
_computing_publication_material 'Olex2 (Dolomanov et al., 2009)'
_computing_structure_refinement 'ShelXL (Sheldrick, 2015)'
_computing_structure_solution 'ShelXT (Sheldrick, 2015)'
_diffrn_ambient_environment N~2~
_diffrn_ambient_temperature 150.00(10)
_diffrn_detector 'CCD plate'
_diffrn_measured_fraction_theta_full 0.982
_diffrn_measured_fraction_theta_max 0.982
_diffrn_measurement_details
;
List of Runs (angles in degrees, time in seconds):

  # Type    Start    End  Width  t~exp~   \w     \q     \k     \f   Frames
#--------------------------------------------------------------------------
  1  \f    -25.75 154.25   1.00    4.00 -25.75   0.00  73.76    --   180
;
_diffrn_measurement_device 'abstract diffractometer'
_diffrn_measurement_device_type 'Saxi-CrysAlisPro-abstract goniometer imported SAXI images'
_diffrn_measurement_method '\f scans'
_diffrn_orient_matrix_type 'CrysAlisPro convention (1999,Acta A55,543-557)'
_diffrn_orient_matrix_UB_11 0.0145354000
_diffrn_orient_matrix_UB_12 -0.0743729000
_diffrn_orient_matrix_UB_13 0.0075289000
_diffrn_orient_matrix_UB_21 0.0435730000
_diffrn_orient_matrix_UB_22 0.0095472000
_diffrn_orient_matrix_UB_23 -0.0143239000
_diffrn_orient_matrix_UB_31 0.0251924000
_diffrn_orient_matrix_UB_32 0.0262698000
_diffrn_orient_matrix_UB_33 0.0266500000
_diffrn_radiation_monochromator graphite
_diffrn_radiation_probe x-ray
_diffrn_radiation_type 'Mo K\a'
_diffrn_radiation_wavelength 0.71073
_diffrn_reflns_av_R_equivalents 0.1584
_diffrn_reflns_av_unetI/netI 0.1601
_diffrn_reflns_Laue_measured_fraction_full 0.982
_diffrn_reflns_Laue_measured_fraction_max 0.982
_diffrn_reflns_limit_h_max 16
_diffrn_reflns_limit_h_min -15
_diffrn_reflns_limit_k_max 10
_diffrn_reflns_limit_k_min -10
_diffrn_reflns_limit_l_max 25
_diffrn_reflns_limit_l_min -27
_diffrn_reflns_number 14644
_diffrn_reflns_point_group_measured_fraction_full 0.982
_diffrn_reflns_point_group_measured_fraction_max 0.982
_diffrn_reflns_theta_full 24.996
_diffrn_reflns_theta_max 24.996
_diffrn_reflns_theta_min 2.453
_diffrn_source 'fine-focus sealed X-ray tube'
_diffrn_source_type 'Enhance (Mo) X-ray Source'
_exptl_absorpt_coefficient_mu 0.153
_exptl_absorpt_correction_T_max 1.00000
_exptl_absorpt_correction_T_min 0.20614
_exptl_absorpt_correction_type multi-scan
_exptl_absorpt_process_details
;
CrysAlisPro 1.171.41.93a (Rigaku Oxford Diffraction, 2020)
Empirical absorption correction using spherical harmonics,
implemented in SCALE3 ABSPACK scaling algorithm.
;
_exptl_crystal_colour colourless
_exptl_crystal_colour_primary colourless
_exptl_crystal_density_diffrn 1.305
_exptl_crystal_description block
_exptl_crystal_F_000 1144
_exptl_crystal_size_max 0.26
_exptl_crystal_size_mid 0.12
_exptl_crystal_size_min 0.05
_refine_diff_density_max 0.576
_refine_diff_density_min -0.434
_refine_diff_density_rms 0.094
_refine_ls_extinction_method none
_refine_ls_goodness_of_fit_ref 1.015
_refine_ls_hydrogen_treatment constr
_refine_ls_matrix_type full
_refine_ls_number_parameters 363
_refine_ls_number_reflns 4785
_refine_ls_number_restraints 0
_refine_ls_restrained_S_all 1.015
_refine_ls_R_factor_all 0.1738
_refine_ls_R_factor_gt 0.0979
_refine_ls_shift/su_max 0.000
_refine_ls_shift/su_mean 0.000
_refine_ls_structure_factor_coef Fsqd
_refine_ls_weighting_details 'w=1/[\s^2^(Fo^2^)+(0.1148P)^2^] where P=(Fo^2^+2Fc^2^)/3'
_refine_ls_weighting_scheme calc
_refine_ls_wR_factor_gt 0.2250
_refine_ls_wR_factor_ref 0.2881
_reflns_Friedel_coverage 0.000
_reflns_number_gt 2396
_reflns_number_total 4785
_reflns_threshold_expression 'I > 2\s(I)'
_cod_data_source_file d3cc05237k2.cif
_cod_data_source_block fastscan_autored
_cod_depositor_comments 'Adding full bibliography for 7132403--7132408.cif.'
_cod_original_cell_volume 2762.6(7)
_cod_database_code 7132405
_shelx_shelxl_version_number 2018/3
_shelx_space_group_comment
;
The symmetry employed for this shelxl refinement is uniquely defined
by the following loop, which should always be used as a source of
symmetry information in preference to the above space-group names.
They are only intended as comments.
;
_shelx_estimated_absorpt_t_max 0.992
_shelx_estimated_absorpt_t_min 0.961
_reflns_odcompleteness_completeness 79.76
_reflns_odcompleteness_iscentric 1
_reflns_odcompleteness_theta 30.54
_olex2_refinement_description
;
1. Fixed Uiso
 At 1.2 times of:
  All C(H) groups, All C(H,H) groups
 At 1.5 times of:
  All C(H,H,H) groups
2.a Ternary CH refined with riding coordinates:
 C008(H008), C00E(H00E)
2.b Secondary CH2 refined with riding coordinates:
 C00K(H00A,H00B)
2.c Aromatic/amide H refined with riding coordinates:
 C00G(H00G), C00J(H00J), C00L(H00L), C00M(H00M), C00N(H00N), C00O(H00O),
 C00P(H00P), C00Q(H00Q), C00R(H00R), C00S(H00S), C00T(H00T), C00U(H00U),
 C00V(H00V), C00X(H00X), C00Y(H00Y), C010(H010), C011(H011), C012(H012),
 C013(H013), C014(H014)
2.d Idealised Me refined as rotating group:
 C00W(H00C,H00D,H00F), C00Z(H00H,H00I,H00K)
;
_olex2_submission_special_instructions 'No special instructions were received'
_oxdiff_exptl_absorpt_empirical_details
;
Empirical correction (ABSPACK) includes:
- Absorption correction using spherical harmonics
- Frame scaling
;
_oxdiff_exptl_absorpt_empirical_full_max 2.463
_oxdiff_exptl_absorpt_empirical_full_min 0.457

loop_
_space_group_symop_operation_xyz
'x, y, z'
'-x+1/2, y+1/2, -z+1/2'
'-x, -y, -z'
'x-1/2, -y-1/2, z-1/2'

loop_
_atom_site_label
_atom_site_type_symbol
_atom_site_fract_x
_atom_site_fract_y
_atom_site_fract_z
_atom_site_U_iso_or_equiv
_atom_site_adp_type
_atom_site_occupancy
_atom_site_site_symmetry_order
_atom_site_calc_flag
_atom_site_refinement_flags_posn
_atom_site_refinement_flags_adp
_atom_site_refinement_flags_occupancy
_atom_site_disorder_assembly
_atom_site_disorder_group
S001 S 0.65378(12) 0.3035(2) 0.26083(6) 0.0512(5) Uani 1 1 d . . . . .
O002 O 0.7068(3) 0.4017(4) 0.52897(15) 0.0436(10) Uani 1 1 d . . . . .
O003 O 0.3136(3) 0.0461(5) 0.49021(18) 0.0573(12) Uani 1 1 d . . . . .
N004 N 0.3809(3) 0.2051(5) 0.42691(19) 0.0377(12) Uani 1 1 d . . . . .
N005 N 0.7620(4) 0.5862(5) 0.47238(19) 0.0432(12) Uani 1 1 d . . . . .
C006 C 0.6623(4) 0.3721(5) 0.3768(2) 0.0350(13) Uani 1 1 d . . . . .
C007 C 0.3087(4) 0.2027(6) 0.3793(2) 0.0363(13) Uani 1 1 d . . . . .
C008 C 0.5028(4) 0.4420(6) 0.3201(2) 0.0342(13) Uani 1 1 d . . . . .
H008 H 0.476089 0.427277 0.278070 0.041 Uiso 1 1 calc R . . . .
C009 C 0.6988(4) 0.4715(6) 0.4814(2) 0.0391(14) Uani 1 1 d . . . . .
C00A C 0.6063(4) 0.3756(5) 0.3253(2) 0.0335(13) Uani 1 1 d . . . . .
C00B C 0.4369(4) 0.3535(6) 0.3565(2) 0.0361(13) Uani 1 1 d . . . . .
C00C C 0.4606(4) 0.3004(5) 0.4122(2) 0.0358(13) Uani 1 1 d . . . . .
C00D C 0.3403(4) 0.2974(6) 0.3351(2) 0.0362(13) Uani 1 1 d . . . . .
C00E C 0.6211(4) 0.4303(6) 0.4329(2) 0.0380(14) Uani 1 1 d . . . . .
H00E H 0.584487 0.524644 0.421604 0.046 Uiso 1 1 calc R . . . .
C00F C 0.5034(4) 0.6122(6) 0.3306(2) 0.0365(13) Uani 1 1 d . . . . .
C00G C 0.7887(4) 0.1995(6) 0.4257(2) 0.0403(14) Uani 1 1 d . . . . .
H00G H 0.739259 0.159048 0.447774 0.048 Uiso 1 1 calc R . . . .
C00H C 0.7633(4) 0.3104(6) 0.3839(2) 0.0375(13) Uani 1 1 d . . . . .
C00I C 0.5517(5) 0.2741(6) 0.2091(2) 0.0414(15) Uani 1 1 d . . . . .
C00J C 0.2197(5) 0.1268(6) 0.3705(3) 0.0458(15) Uani 1 1 d . . . . .
H00J H 0.199162 0.060665 0.399649 0.055 Uiso 1 1 calc R . . . .
C00K C 0.5468(4) 0.3226(6) 0.4554(2) 0.0389(14) Uani 1 1 d . . . . .
H00A H 0.578939 0.224775 0.464355 0.047 Uiso 1 1 calc R . . . .
H00B H 0.524528 0.362477 0.492526 0.047 Uiso 1 1 calc R . . . .
C00L C 0.5472(5) 0.3471(6) 0.1559(2) 0.0458(15) Uani 1 1 d . . . . .
H00L H 0.596611 0.418445 0.149281 0.055 Uiso 1 1 calc R . . . .
C00M C 0.8386(5) 0.3653(6) 0.3517(2) 0.0427(14) Uani 1 1 d . . . . .
H00M H 0.823328 0.439469 0.322361 0.051 Uiso 1 1 calc R . . . .
C00N C 0.4411(5) 0.6775(6) 0.3684(2) 0.0426(15) Uani 1 1 d . . . . .
H00N H 0.396694 0.616829 0.387656 0.051 Uiso 1 1 calc R . . . .
C00O C 0.5665(4) 0.7017(6) 0.3019(2) 0.0419(14) Uani 1 1 d . . . . .
H00O H 0.607593 0.657892 0.275178 0.050 Uiso 1 1 calc R . . . .
C00P C 0.2799(4) 0.3204(6) 0.2842(3) 0.0418(14) Uani 1 1 d . . . . .
H00P H 0.299762 0.386319 0.254841 0.050 Uiso 1 1 calc R . . . .
C00Q C 0.1628(5) 0.1497(7) 0.3190(3) 0.0497(16) Uani 1 1 d . . . . .
H00Q H 0.102354 0.097067 0.312165 0.060 Uiso 1 1 calc R . . . .
C00R C 0.8825(5) 0.1480(6) 0.4356(3) 0.0463(15) Uani 1 1 d . . . . .
H00R H 0.897739 0.072087 0.464277 0.056 Uiso 1 1 calc R . . . .
C00S C 0.9335(5) 0.3146(7) 0.3616(3) 0.0503(16) Uani 1 1 d . . . . .
H00S H 0.983226 0.353861 0.339503 0.060 Uiso 1 1 calc R . . . .
C00T C 0.4762(5) 0.1702(6) 0.2171(3) 0.0491(16) Uani 1 1 d . . . . .
H00T H 0.477251 0.115771 0.252982 0.059 Uiso 1 1 calc R . . . .
C00U C 0.3786(5) 0.1312(6) 0.4798(3) 0.0502(16) Uani 1 1 d . . . . .
H00U H 0.430885 0.147890 0.509627 0.060 Uiso 1 1 calc R . . . .
C00V C 0.9564(5) 0.2058(7) 0.4040(3) 0.0473(16) Uani 1 1 d . . . . .
H00V H 1.022085 0.170914 0.411534 0.057 Uiso 1 1 calc R . . . .
C00W C 0.7578(5) 0.6749(7) 0.4193(3) 0.0541(17) Uani 1 1 d . . . . .
H00C H 0.814349 0.650838 0.397528 0.081 Uiso 1 1 calc GR . . . .
H00D H 0.759490 0.781560 0.429688 0.081 Uiso 1 1 calc GR . . . .
H00F H 0.696777 0.652696 0.394737 0.081 Uiso 1 1 calc GR . . . .
C00X C 0.4440(5) 0.8334(6) 0.3780(3) 0.0490(16) Uani 1 1 d . . . . .
H00X H 0.400693 0.878347 0.403182 0.059 Uiso 1 1 calc R . . . .
C00Y C 0.5704(5) 0.8561(6) 0.3120(3) 0.0498(16) Uani 1 1 d . . . . .
H00Y H 0.614323 0.916909 0.292485 0.060 Uiso 1 1 calc R . . . .
C00Z C 0.8445(5) 0.6136(7) 0.5152(3) 0.0554(17) Uani 1 1 d . . . . .
H00H H 0.829179 0.577135 0.553858 0.083 Uiso 1 1 calc GR . . . .
H00I H 0.857940 0.721467 0.517468 0.083 Uiso 1 1 calc GR . . . .
H00K H 0.902508 0.560959 0.503381 0.083 Uiso 1 1 calc GR . . . .
C010 C 0.3985(5) 0.2214(8) 0.1200(3) 0.0569(18) Uani 1 1 d . . . . .
H010 H 0.346520 0.204392 0.089999 0.068 Uiso 1 1 calc R . . . .
C011 C 0.5096(5) 0.9204(6) 0.3508(3) 0.0541(18) Uani 1 1 d . . . . .
H011 H 0.513492 1.024960 0.358602 0.065 Uiso 1 1 calc R . . . .
C012 C 0.4019(5) 0.1472(7) 0.1738(3) 0.0541(17) Uani 1 1 d . . . . .
H012 H 0.350971 0.078550 0.180566 0.065 Uiso 1 1 calc R . . . .
C013 C 0.1905(5) 0.2482(8) 0.2758(3) 0.0549(17) Uani 1 1 d . . . . .
H013 H 0.148023 0.265213 0.240897 0.066 Uiso 1 1 calc R . . . .
C014 C 0.4730(5) 0.3200(7) 0.1119(3) 0.0533(17) Uani 1 1 d . . . . .
H014 H 0.473561 0.370626 0.075222 0.064 Uiso 1 1 calc R . . . .

loop_
_atom_site_aniso_label
_atom_site_aniso_U_11
_atom_site_aniso_U_22
_atom_site_aniso_U_33
_atom_site_aniso_U_23
_atom_site_aniso_U_13
_atom_site_aniso_U_12
S001 0.0539(11) 0.0568(11) 0.0442(9) -0.0060(7) 0.0110(7) 0.0115(8)
O002 0.053(3) 0.039(2) 0.039(2) 0.0008(18) 0.0079(18) -0.0025(19)
O003 0.076(3) 0.029(2) 0.070(3) 0.005(2) 0.025(2) -0.019(2)
N004 0.049(3) 0.017(2) 0.049(3) 0.002(2) 0.015(2) -0.005(2)
N005 0.055(3) 0.029(3) 0.046(3) 0.000(2) 0.005(2) -0.006(2)
C006 0.048(4) 0.013(3) 0.045(3) 0.004(2) 0.013(3) -0.001(2)
C007 0.041(3) 0.018(3) 0.051(3) -0.009(2) 0.005(3) 0.000(2)
C008 0.046(4) 0.017(3) 0.042(3) -0.001(2) 0.013(2) 0.000(2)
C009 0.041(4) 0.027(3) 0.051(3) -0.006(3) 0.017(3) 0.005(3)
C00A 0.045(4) 0.013(3) 0.044(3) 0.004(2) 0.009(3) 0.004(2)
C00B 0.048(4) 0.019(3) 0.042(3) 0.003(2) 0.008(3) 0.006(3)
C00C 0.040(3) 0.012(3) 0.057(4) -0.001(2) 0.015(3) 0.002(2)
C00D 0.042(3) 0.017(3) 0.051(3) -0.006(2) 0.009(3) -0.006(2)
C00E 0.044(4) 0.020(3) 0.051(3) 0.005(2) 0.009(3) -0.003(3)
C00F 0.049(4) 0.017(3) 0.046(3) 0.004(2) 0.015(3) 0.002(2)
C00G 0.043(4) 0.030(3) 0.049(3) 0.000(3) 0.011(3) 0.002(3)
C00H 0.045(4) 0.027(3) 0.042(3) 0.001(2) 0.008(3) 0.005(3)
C00I 0.065(4) 0.020(3) 0.041(3) -0.001(2) 0.015(3) 0.010(3)
C00J 0.056(4) 0.028(3) 0.056(4) -0.010(3) 0.021(3) -0.004(3)
C00K 0.043(4) 0.031(3) 0.044(3) 0.004(2) 0.014(3) -0.008(3)
C00L 0.057(4) 0.030(3) 0.051(4) -0.001(3) 0.009(3) -0.002(3)
C00M 0.054(4) 0.022(3) 0.052(4) 0.004(2) 0.009(3) 0.003(3)
C00N 0.056(4) 0.021(3) 0.052(3) 0.006(2) 0.012(3) 0.003(3)
C00O 0.048(4) 0.026(3) 0.053(4) 0.008(2) 0.013(3) 0.000(3)
C00P 0.042(4) 0.027(3) 0.057(4) -0.006(3) 0.007(3) -0.003(3)
C00Q 0.044(4) 0.041(4) 0.066(4) -0.012(3) 0.014(3) -0.007(3)
C00R 0.058(4) 0.030(3) 0.052(4) 0.001(3) 0.011(3) 0.002(3)
C00S 0.048(4) 0.037(4) 0.068(4) 0.000(3) 0.017(3) -0.001(3)
C00T 0.070(5) 0.025(3) 0.054(4) 0.003(3) 0.012(3) 0.009(3)
C00U 0.066(5) 0.022(3) 0.066(4) -0.001(3) 0.022(3) -0.004(3)
C00V 0.040(4) 0.035(4) 0.066(4) -0.012(3) 0.005(3) 0.008(3)
C00W 0.071(5) 0.027(3) 0.065(4) -0.001(3) 0.013(3) -0.010(3)
C00X 0.072(5) 0.025(3) 0.052(4) 0.001(3) 0.017(3) 0.010(3)
C00Y 0.064(4) 0.023(3) 0.064(4) 0.007(3) 0.014(3) -0.003(3)
C00Z 0.062(5) 0.038(4) 0.067(4) -0.003(3) 0.008(3) -0.007(3)
C010 0.065(5) 0.049(4) 0.055(4) -0.013(3) 0.000(3) 0.012(4)
C011 0.089(5) 0.014(3) 0.060(4) -0.005(3) 0.011(4) 0.003(3)
C012 0.054(4) 0.034(4) 0.076(5) -0.018(3) 0.014(3) -0.008(3)
C013 0.055(5) 0.052(4) 0.057(4) -0.007(3) 0.005(3) 0.008(4)
C014 0.068(5) 0.045(4) 0.047(4) 0.005(3) 0.007(3) 0.002(3)

loop_
_atom_type_symbol
_atom_type_description
_atom_type_scat_dispersion_real
_atom_type_scat_dispersion_imag
_atom_type_scat_source
C C 0.0033 0.0016 'International Tables Vol C Tables 4.2.6.8 and 6.1.1.4'
H H 0.0000 0.0000 'International Tables Vol C Tables 4.2.6.8 and 6.1.1.4'
N N 0.0061 0.0033 'International Tables Vol C Tables 4.2.6.8 and 6.1.1.4'
O O 0.0106 0.0060 'International Tables Vol C Tables 4.2.6.8 and 6.1.1.4'
S S 0.1246 0.1234 'International Tables Vol C Tables 4.2.6.8 and 6.1.1.4'

loop_
_geom_angle_atom_site_label_1
_geom_angle_atom_site_label_2
_geom_angle_atom_site_label_3
_geom_angle
_geom_angle_site_symmetry_1
_geom_angle_site_symmetry_3
_geom_angle_publ_flag
C00I S001 C00A 106.2(3) . . ?
C007 N004 C00C 108.8(4) . . ?
C00U N004 C007 126.9(5) . . ?
C00U N004 C00C 124.3(5) . . ?
C009 N005 C00W 124.2(5) . . ?
C009 N005 C00Z 119.3(5) . . ?
C00Z N005 C00W 116.2(5) . . ?
C00A C006 C00E 119.9(5) . . ?
C00A C006 C00H 123.6(5) . . ?
C00H C006 C00E 116.5(5) . . ?
N004 C007 C00D 107.7(5) . . ?
C00J C007 N004 131.6(5) . . ?
C00J C007 C00D 120.8(5) . . ?
C00A C008 C00F 112.3(4) . . ?
C00B C008 C00A 110.5(4) . . ?
C00B C008 C00F 115.3(4) . . ?
O002 C009 N005 120.0(5) . . ?
O002 C009 C00E 121.1(5) . . ?
N005 C009 C00E 118.9(5) . . ?
C006 C00A S001 119.5(4) . . ?
C006 C00A C008 121.7(5) . . ?
C008 C00A S001 118.9(4) . . ?
C00C C00B C008 126.3(5) . . ?
C00C C00B C00D 108.7(5) . . ?
C00D C00B C008 124.6(5) . . ?
N004 C00C C00K 119.7(5) . . ?
C00B C00C N004 107.5(5) . . ?
C00B C00C C00K 132.8(5) . . ?
C007 C00D C00B 107.3(5) . . ?
C00P C00D C007 119.4(5) . . ?
C00P C00D C00B 133.3(5) . . ?
C009 C00E C006 114.0(5) . . ?
C009 C00E C00K 110.6(4) . . ?
C00K C00E C006 112.1(4) . . ?
C00N C00F C008 121.0(5) . . ?
C00O C00F C008 119.4(5) . . ?
C00O C00F C00N 119.6(5) . . ?
C00R C00G C00H 121.6(6) . . ?
C00G C00H C006 120.6(5) . . ?
C00G C00H C00M 117.1(5) . . ?
C00M C00H C006 122.2(5) . . ?
C00L C00I S001 119.2(5) . . ?
C00L C00I C00T 117.0(6) . . ?
C00T C00I S001 123.7(4) . . ?
C00Q C00J C007 118.1(6) . . ?
C00C C00K C00E 112.0(4) . . ?
C00I C00L C014 121.9(6) . . ?
C00S C00M C00H 121.7(5) . . ?
C00F C00N C00X 119.9(6) . . ?
C00F C00O C00Y 120.5(6) . . ?
C00D C00P C013 120.2(6) . . ?
C00J C00Q C013 122.2(6) . . ?
C00G C00R C00V 120.3(6) . . ?
C00M C00S C00V 119.6(6) . . ?
C012 C00T C00I 120.6(6) . . ?
O003 C00U N004 123.4(6) . . ?
C00S C00V C00R 119.6(6) . . ?
C011 C00X C00N 119.8(6) . . ?
C011 C00Y C00O 119.7(6) . . ?
C014 C010 C012 117.5(6) . . ?
C00X C011 C00Y 120.3(5) . . ?
C00T C012 C010 121.8(7) . . ?
C00P C013 C00Q 119.3(6) . . ?
C010 C014 C00L 121.2(6) . . ?

loop_
_geom_bond_atom_site_label_1
_geom_bond_atom_site_label_2
_geom_bond_distance
_geom_bond_site_symmetry_2
_geom_bond_publ_flag
S001 C00A 1.780(5) . ?
S001 C00I 1.758(6) . ?
O002 C009 1.245(6) . ?
O003 C00U 1.208(7) . ?
N004 C007 1.397(7) . ?
N004 C00C 1.445(7) . ?
N004 C00U 1.376(7) . ?
N005 C009 1.368(7) . ?
N005 C00W 1.441(7) . ?
N005 C00Z 1.439(7) . ?
C006 C00A 1.340(7) . ?
C006 C00E 1.534(8) . ?
C006 C00H 1.479(8) . ?
C007 C00D 1.411(8) . ?
C007 C00J 1.388(8) . ?
C008 C00A 1.526(7) . ?
C008 C00B 1.504(7) . ?
C008 C00F 1.538(7) . ?
C009 C00E 1.504(7) . ?
C00B C00C 1.366(7) . ?
C00B C00D 1.450(8) . ?
C00C C00K 1.474(8) . ?
C00D C00P 1.374(7) . ?
C00E C00K 1.522(7) . ?
C00F C00N 1.393(8) . ?
C00F C00O 1.383(8) . ?
C00G C00H 1.394(7) . ?
C00G C00R 1.360(8) . ?
C00H C00M 1.406(8) . ?
C00I C00L 1.371(8) . ?
C00I C00T 1.410(9) . ?
C00J C00Q 1.361(8) . ?
C00L C014 1.378(8) . ?
C00M C00S 1.370(8) . ?
C00N C00X 1.408(7) . ?
C00O C00Y 1.396(8) . ?
C00P C013 1.377(9) . ?
C00Q C013 1.398(9) . ?
C00R C00V 1.392(9) . ?
C00S C00V 1.384(8) . ?
C00T C012 1.363(9) . ?
C00X C011 1.376(9) . ?
C00Y C011 1.392(9) . ?
C010 C012 1.390(9) . ?
C010 C014 1.371(9) . ?
